data_7213031
loop_
_publ_author_name
'Crabb, Derek L.'
'McCullough, Kevin J.'
'Preston, Peter N.'
'Rosair, Georgina M.'
'Bishop, Brian C.'
'Wright, Stanley H. B.'
'Clegg, William'
'Coles, Simon'

_publ_section_title
;
 Preparation of [1,2,4]triazoloquinazolinium betaines and molecular
 rearrangements of putative [1,2,4]triazolo[4,3-a][1,3,5]triazinium
 betaines
;
_journal_issue 11
_journal_name_full 'Journal of the Chemical Society, Perkin Transactions 1'
_journal_page_first 1517
_journal_paper_doi 10.1039/a900941h
_journal_year 1999
_chemical_formula_sum 'C27 H28 Cl3 N12'
_chemical_formula_weight 626.96
_chemical_name_systematic
; 
 ? 
;
_space_group_IT_number 2
_symmetry_cell_setting triclinic
_symmetry_space_group_name_Hall '-P 1'
_symmetry_space_group_name_H-M 'P -1'
_atom_sites_solution_hydrogens geom
_atom_sites_solution_primary direct
_atom_sites_solution_secondary difmap
_audit_creation_method SHELXL
_cell_angle_alpha 78.89(2)
_cell_angle_beta 76.29(2)
_cell_angle_gamma 78.57(2)
_cell_formula_units_Z 2
_cell_length_a 9.576(7)
_cell_length_b 12.716(9)
_cell_length_c 13.076(9)
_cell_measurement_reflns_used 70
_cell_measurement_temperature 160(2)
_cell_volume 1498.3(18)
_computing_cell_refinement 'SIEMENS SMART'
_computing_data_collection 'SIEMENS SMART'
_computing_data_reduction 'SIEMENS SAINT'
_computing_molecular_graphics 'Siemens SHELXTL'
_computing_publication_material 'Siemens SHELXTL'
_computing_structure_refinement 'SHELXL-93 (Sheldrick, 1993)'
_computing_structure_solution 'SHELXS-86 (Sheldrick, 1990)'
_diffrn_ambient_temperature 160(2)
_diffrn_measurement_device 'SIEMENS SMART'
_diffrn_measurement_method '\w rotation frames'
_diffrn_radiation_monochromator 'silicon 1 1 1'
_diffrn_radiation_source 'Daresbury SRS Station 9.8'
_diffrn_radiation_type synchrotron
_diffrn_radiation_wavelength 0.68790
_diffrn_reflns_av_R_equivalents 0.0268
_diffrn_reflns_av_sigmaI/netI 0.0508
_diffrn_reflns_limit_h_max 12
_diffrn_reflns_limit_h_min -8
_diffrn_reflns_limit_k_max 14
_diffrn_reflns_limit_k_min -16
_diffrn_reflns_limit_l_max 16
_diffrn_reflns_limit_l_min -13
_diffrn_reflns_number 8345
_diffrn_reflns_theta_max 26.98
_diffrn_reflns_theta_min 1.57
_exptl_absorpt_coefficient_mu 0.347
_exptl_absorpt_correction_type none
_exptl_crystal_colour yellow
_exptl_crystal_density_diffrn 1.390
_exptl_crystal_density_meas ?
_exptl_crystal_description plate
_exptl_crystal_F_000 650
_exptl_crystal_size_max 0.030
_exptl_crystal_size_mid 0.020
_exptl_crystal_size_min 0.015
_refine_diff_density_max 0.762
_refine_diff_density_min -0.563
_refine_diff_density_rms 0.103
_refine_ls_extinction_method none
_refine_ls_goodness_of_fit_all 0.999
_refine_ls_goodness_of_fit_obs 1.043
_refine_ls_hydrogen_treatment constr
_refine_ls_matrix_type full
_refine_ls_number_parameters 388
_refine_ls_number_reflns 6095
_refine_ls_number_restraints 0
_refine_ls_restrained_S_all 1.017
_refine_ls_restrained_S_obs 1.043
_refine_ls_R_factor_all 0.0812
_refine_ls_R_factor_obs 0.0735
_refine_ls_shift/esd_max 0.000
_refine_ls_shift/esd_mean 0.000
_refine_ls_structure_factor_coef Fsqd
_refine_ls_weighting_details 'w=1/[\s^2^(Fo^2^)+(0.1547P)^2^+1.1939P] where P=(Fo^2^+2Fc^2^)/3'
_refine_ls_weighting_scheme calc
_refine_ls_wR_factor_all 0.2262
_refine_ls_wR_factor_obs 0.2136
_reflns_number_observed 5189
_reflns_number_total 6098
_reflns_observed_criterion >2sigma(I)
_cod_data_source_file 900941hsup1.cif
_cod_data_source_block compound18
_cod_depositor_comments
;
The following automatic conversions were performed:

'_symmetry_cell_setting' value 'Triclinic' changed to 'triclinic'
according to /home/saulius/struct/CIF-dictionaries/cif_core.dic
dictionary named 'cif_core.dic' version 2.4.2 from 2011-04-26.

Automatic conversion script
Id: cif_fix_values 1891 2012-01-12 08:04:46Z andrius 

The following automatic conversions were performed:

'_exptl_crystal_density_meas' value 'not measured' was changed to '?'
- the value is perceived as not measured.

Automatic conversion script
Id: cif_fix_values 3008 2015-01-20 13:52:24Z robertas 

The following automatic conversions were performed:

'_refine_ls_weighting_scheme' value 'calc
w=1/[\s^2^(Fo^2^)+(0.1547P)^2^+1.1939P] where P=(Fo^2^+2Fc^2^)/3' was
changed to 'calc'. New tag '_refine_ls_weighting_details' was
created. The value of the new tag was set to
'w=1/[\s^2^(Fo^2^)+(0.1547P)^2^+1.1939P] where P=(Fo^2^+2Fc^2^)/3'.

Automatic conversion script
Id: cif_fix_values 3143 2015-03-26 13:38:13Z robertas 
;
_cod_original_sg_symbol_H-M P-1
_cod_database_code 7213031

loop_
_symmetry_equiv_pos_as_xyz
'x, y, z'
'-x, -y, -z'

loop_
_atom_site_aniso_label
_atom_site_aniso_U_11
_atom_site_aniso_U_22
_atom_site_aniso_U_33
_atom_site_aniso_U_23
_atom_site_aniso_U_13
_atom_site_aniso_U_12
N1 0.0228(10) 0.0290(10) 0.0202(10) -0.0029(8) -0.0074(8) -0.0029(8)
N2 0.0302(11) 0.0356(12) 0.0248(11) -0.0012(9) -0.0062(9) -0.0099(9)
N3 0.0240(10) 0.0280(10) 0.0231(10) -0.0040(8) -0.0089(8) -0.0021(8)
N4 0.0276(10) 0.0284(11) 0.0258(11) -0.0056(8) -0.0124(9) 0.0000(8)
N5 0.0303(11) 0.0298(11) 0.0253(11) -0.0045(8) -0.0131(9) 0.0008(8)
N6 0.0366(12) 0.0278(11) 0.0262(11) -0.0065(9) -0.0158(9) 0.0001(9)
N7 0.0244(10) 0.0297(11) 0.0201(10) -0.0024(8) -0.0057(8) -0.0022(8)
N8 0.0241(10) 0.0313(11) 0.0205(10) -0.0046(8) -0.0018(8) -0.0025(8)
N9 0.0236(10) 0.0277(10) 0.0184(10) -0.0033(8) -0.0029(8) -0.0006(8)
N10 0.0342(11) 0.0293(11) 0.0174(10) -0.0026(8) -0.0003(9) -0.0076(9)
N11 0.0334(11) 0.0295(11) 0.0192(10) -0.0055(8) -0.0003(9) -0.0072(9)
N12 0.0330(11) 0.0270(10) 0.0162(10) -0.0016(8) -0.0051(8) 0.0011(9)
C1 0.0249(12) 0.0265(11) 0.0209(11) -0.0055(9) -0.0090(9) -0.0026(9)
C2 0.0289(12) 0.0283(12) 0.0243(12) -0.0026(10) -0.0107(10) -0.0035(10)
C3 0.0262(12) 0.0346(13) 0.0250(12) -0.0057(10) -0.0065(10) -0.0096(10)
C4 0.0248(13) 0.049(2) 0.0336(14) -0.0032(12) -0.0051(11) -0.0058(12)
C5 0.0334(13) 0.0294(12) 0.0247(12) -0.0018(10) -0.0104(10) -0.0084(10)
C6 0.047(2) 0.0352(14) 0.0331(15) 0.0058(12) -0.0124(13) -0.0100(12)
C7 0.0215(11) 0.0277(12) 0.0219(11) -0.0041(9) -0.0070(9) -0.0018(9)
C8 0.052(2) 0.0350(14) 0.039(2) -0.0101(12) -0.0255(14) -0.0046(12)
C9 0.0217(11) 0.0275(12) 0.0211(11) -0.0038(9) -0.0063(9) -0.0004(9)
C10 0.0237(11) 0.0291(12) 0.0181(11) -0.0016(9) -0.0021(9) -0.0029(9)
C11 0.0374(14) 0.0317(13) 0.0211(12) -0.0030(10) -0.0073(11) -0.0059(11)
C12 0.051(2) 0.0282(13) 0.0269(13) -0.0022(10) -0.0062(12) -0.0050(12)
C13 0.048(2) 0.0313(14) 0.0306(14) 0.0023(11) -0.0121(13) 0.0048(12)
C14 0.042(2) 0.040(2) 0.0291(14) -0.0022(12) -0.0162(12) 0.0011(12)
C15 0.0343(13) 0.0315(13) 0.0248(12) -0.0027(10) -0.0099(11) -0.0043(11)
C16 0.0268(12) 0.0280(12) 0.0158(10) -0.0013(9) -0.0029(9) -0.0009(9)
C17 0.0382(15) 0.0380(15) 0.0328(15) -0.0151(12) -0.0040(12) 0.0010(12)
C18 0.0183(10) 0.0321(12) 0.0211(11) -0.0035(9) -0.0031(9) -0.0036(9)
C19 0.070(2) 0.040(2) 0.0196(13) -0.0004(11) 0.0080(14) -0.0161(15)
C20 0.0219(11) 0.0264(11) 0.0212(11) -0.0040(9) -0.0051(9) -0.0028(9)
C21 0.0236(11) 0.0264(12) 0.0216(11) -0.0031(9) -0.0055(9) -0.0041(9)
C22 0.0338(13) 0.0303(13) 0.0210(12) 0.0006(10) -0.0032(10) -0.0014(10)
C23 0.040(2) 0.0308(14) 0.0320(14) 0.0010(11) -0.0080(12) 0.0028(11)
C24 0.0334(14) 0.0350(14) 0.0348(15) -0.0080(11) -0.0035(12) 0.0046(11)
C25 0.0304(13) 0.0409(15) 0.0250(13) -0.0066(11) 0.0003(11) -0.0025(11)
C26 0.0273(12) 0.0291(12) 0.0213(12) -0.0020(9) -0.0040(10) -0.0046(10)
C50 0.030(2) 0.033(2) 0.043(2) -0.004(2) 0.000(2) -0.0042(15)
C50A 0.039(7) 0.049(7) 0.046(7) -0.012(6) -0.003(6) -0.004(6)
Cl1 0.0488(5) 0.0616(6) 0.0538(5) -0.0206(4) -0.0119(4) -0.0013(4)
Cl2 0.0393(5) 0.0918(8) 0.0465(5) 0.0016(5) -0.0014(4) 0.0127(4)
Cl3 0.0822(8) 0.0958(9) 0.0504(6) -0.0175(6) -0.0263(5) 0.0330(7)

loop_
_atom_site_label
_atom_site_type_symbol
_atom_site_fract_x
_atom_site_fract_y
_atom_site_fract_z
_atom_site_U_iso_or_equiv
_atom_site_thermal_displace_type
_atom_site_occupancy
_atom_site_calc_flag
_atom_site_refinement_flags
_atom_site_disorder_group
N1 N 0.1651(2) 0.4669(2) 0.2734(2) 0.0238(4) Uani 1 d . .
N2 N 0.0988(2) 0.3547(2) 0.4360(2) 0.0299(5) Uani 1 d . .
N3 N 0.0719(2) 0.5366(2) 0.1117(2) 0.0246(4) Uani 1 d . .
N4 N 0.1161(2) 0.6542(2) 0.1982(2) 0.0265(5) Uani 1 d . .
N5 N 0.0640(2) 0.7167(2) 0.1129(2) 0.0280(5) Uani 1 d . .
N6 N -0.0173(3) 0.6618(2) -0.0256(2) 0.0290(5) Uani 1 d . .
H6A H -0.0181(3) 0.6047(2) -0.0541(2) 0.035 Uiso 1 calc R .
N7 N 0.3997(2) 0.4667(2) 0.1776(2) 0.0250(4) Uani 1 d . .
N8 N 0.6396(2) 0.4737(2) 0.1902(2) 0.0260(4) Uani 1 d . .
N9 N 0.5310(2) 0.5403(2) 0.3575(2) 0.0240(4) Uani 1 d . .
N10 N 0.5699(2) 0.6600(2) 0.2132(2) 0.0276(5) Uani 1 d . .
N11 N 0.5097(2) 0.7210(2) 0.2947(2) 0.0277(5) Uani 1 d . .
N12 N 0.4257(2) 0.6617(2) 0.4800(2) 0.0265(5) Uani 1 d . .
H12A H 0.4477(2) 0.6090(2) 0.5309(2) 0.032 Uiso 1 calc R .
C1 C 0.3143(3) 0.4243(2) 0.2603(2) 0.0233(5) Uani 1 d . .
C2 C 0.3491(3) 0.3385(2) 0.3428(2) 0.0267(5) Uani 1 d . .
H2A H 0.4471(3) 0.3035(2) 0.3394(2) 0.032 Uiso 1 calc R .
C3 C 0.0640(3) 0.4302(2) 0.3618(2) 0.0275(5) Uani 1 d . .
C4 C -0.0905(3) 0.4841(3) 0.3674(2) 0.0362(6) Uani 1 d . .
H4A H -0.0970(3) 0.5394(3) 0.3044(2) 0.054 Uiso 1 calc R .
H4B H -0.1246(3) 0.5184(3) 0.4318(2) 0.054 Uiso 1 calc R .
H4C H -0.1513(3) 0.4297(3) 0.3697(2) 0.054 Uiso 1 calc R .
C5 C 0.2443(3) 0.3065(2) 0.4255(2) 0.0282(5) Uani 1 d . .
C6 C 0.2766(4) 0.2182(2) 0.5136(2) 0.0387(7) Uani 1 d . .
H6B H 0.1861(4) 0.2075(2) 0.5654(2) 0.058 Uiso 1 calc R .
H6C H 0.3451(4) 0.2382(2) 0.5488(2) 0.058 Uiso 1 calc R .
H6D H 0.3197(4) 0.1507(2) 0.4847(2) 0.058 Uiso 1 calc R .
C7 C 0.1193(3) 0.5508(2) 0.1942(2) 0.0235(5) Uani 1 d . .
C8 C 0.1578(4) 0.7044(2) 0.2754(2) 0.0387(7) Uani 1 d . .
H8B H 0.1420(4) 0.7835(2) 0.2551(2) 0.058 Uiso 1 calc R .
H8C H 0.2609(4) 0.6786(2) 0.2766(2) 0.058 Uiso 1 calc R .
H8D H 0.0985(4) 0.6849(2) 0.3462(2) 0.058 Uiso 1 calc R .
C9 C 0.0384(3) 0.6416(2) 0.0646(2) 0.0236(5) Uani 1 d . .
C10 C -0.0731(3) 0.7623(2) -0.0777(2) 0.0245(5) Uani 1 d . .
C11 C -0.0475(3) 0.8617(2) -0.0622(2) 0.0300(6) Uani 1 d . .
H11B H 0.0116(3) 0.8641(2) -0.0140(2) 0.036 Uiso 1 calc R .
C12 C -0.1091(4) 0.9571(2) -0.1179(2) 0.0362(6) Uani 1 d . .
H12B H -0.0930(4) 1.0249(2) -0.1064(2) 0.043 Uiso 1 calc R .
C13 C -0.1929(4) 0.9552(2) -0.1896(2) 0.0383(7) Uani 1 d . .
H13A H -0.2335(4) 1.0211(2) -0.2278(2) 0.046 Uiso 1 calc R .
C14 C -0.2176(3) 0.8567(2) -0.2056(2) 0.0372(6) Uani 1 d . .
H14A H -0.2752(3) 0.8550(2) -0.2550(2) 0.045 Uiso 1 calc R .
C15 C -0.1593(3) 0.7610(2) -0.1504(2) 0.0299(6) Uani 1 d . .
H15A H -0.1776(3) 0.6937(2) -0.1617(2) 0.036 Uiso 1 calc R .
C16 C 0.5489(3) 0.4298(2) 0.1599(2) 0.0246(5) Uani 1 d . .
C17 C 0.6050(3) 0.3417(2) 0.0929(2) 0.0366(6) Uani 1 d . .
H17A H 0.5230(3) 0.3172(2) 0.0767(2) 0.055 Uiso 1 calc R .
H17B H 0.6612(3) 0.2807(2) 0.1316(2) 0.055 Uiso 1 calc R .
H17C H 0.6677(3) 0.3694(2) 0.0263(2) 0.055 Uiso 1 calc R .
C18 C 0.5793(3) 0.5550(2) 0.2523(2) 0.0241(5) Uani 1 d . .
C19 C 0.6077(4) 0.7125(3) 0.1044(2) 0.0457(8) Uani 1 d . .
H19A H 0.5876(4) 0.7914(3) 0.1021(2) 0.069 Uiso 1 calc R .
H19B H 0.5497(4) 0.6917(3) 0.0612(2) 0.069 Uiso 1 calc R .
H19C H 0.7114(4) 0.6899(3) 0.0759(2) 0.069 Uiso 1 calc R .
C20 C 0.4879(3) 0.6449(2) 0.3779(2) 0.0232(5) Uani 1 d . .
C21 C 0.3314(3) 0.7530(2) 0.5125(2) 0.0238(5) Uani 1 d . .
C22 C 0.3022(3) 0.8500(2) 0.4443(2) 0.0299(6) Uani 1 d . .
H22A H 0.3497(3) 0.8569(2) 0.3714(2) 0.036 Uiso 1 calc R .
C23 C 0.2041(3) 0.9359(2) 0.4829(2) 0.0362(6) Uani 1 d . .
H23A H 0.1848(3) 1.0014(2) 0.4359(2) 0.043 Uiso 1 calc R .
C24 C 0.1336(3) 0.9280(2) 0.5887(2) 0.0361(6) Uani 1 d . .
H24A H 0.0662(3) 0.9875(2) 0.6143(2) 0.043 Uiso 1 calc R .
C25 C 0.1624(3) 0.8327(2) 0.6565(2) 0.0333(6) Uani 1 d . .
H25A H 0.1145(3) 0.8266(2) 0.7294(2) 0.040 Uiso 1 calc R .
C26 C 0.2597(3) 0.7461(2) 0.6198(2) 0.0263(5) Uani 1 d . .
H26A H 0.2784(3) 0.6810(2) 0.6676(2) 0.032 Uiso 1 calc R .
C50 C 0.3858(4) 1.0394(3) 0.7791(3) 0.0371(8) Uani 0.75 d P .
C50A C 0.3125(15) 0.9747(12) 0.7966(11) 0.046(3) Uani 0.25 d P 1
Cl1 Cl 0.44580(10) 0.95678(8) 0.68126(8) 0.0539(3) Uani 1 d . .
Cl2 Cl 0.20065(10) 1.09471(10) 0.79095(8) 0.0655(3) Uani 1 d . .
Cl3 Cl 0.41279(14) 0.96788(11) 0.90450(9) 0.0798(4) Uani 1 d . .

loop_
_atom_type_symbol
_atom_type_description
_atom_type_scat_dispersion_real
_atom_type_scat_dispersion_imag
_atom_type_scat_source
C C 0.0033 0.0016 'International Tables Vol C Tables 4.2.6.8 and 6.1.1.4'
H H 0.0000 0.0000 'International Tables Vol C Tables 4.2.6.8 and 6.1.1.4'
N N 0.0061 0.0033 'International Tables Vol C Tables 4.2.6.8 and 6.1.1.4'
Cl Cl 0.1484 0.1585 'International Tables Vol C Tables 4.2.6.8 and 6.1.1.4'

loop_
_geom_angle_atom_site_label_1
_geom_angle_atom_site_label_2
_geom_angle_atom_site_label_3
_geom_angle
C3 N1 C1 121.8(2)
C3 N1 C7 120.1(2)
C1 N1 C7 118.1(2)
C3 N2 C5 117.9(2)
C7 N3 C9 101.2(2)
C7 N4 N5 109.1(2)
C7 N4 C8 130.1(2)
N5 N4 C8 120.8(2)
C9 N5 N4 101.8(2)
C9 N6 C10 127.7(2)
C1 N7 C16 120.3(2)
C16 N8 C18 116.2(2)
C18 N9 C20 102.1(2)
C18 N10 N11 109.7(2)
C18 N10 C19 129.7(2)
N11 N10 C19 120.6(2)
C20 N11 N10 101.7(2)
C20 N12 C21 127.2(2)
N7 C1 N1 117.0(2)
N7 C1 C2 129.1(2)
N1 C1 C2 113.9(2)
C5 C2 C1 120.7(2)
N2 C3 N1 123.0(2)
N2 C3 C4 120.6(2)
N1 C3 C4 116.5(2)
C2 C5 N2 122.7(2)
C2 C5 C6 122.3(3)
N2 C5 C6 115.0(2)
N4 C7 N3 112.6(2)
N4 C7 N1 122.0(2)
N3 C7 N1 125.3(2)
N5 C9 N6 125.4(2)
N5 C9 N3 115.3(2)
N6 C9 N3 119.3(2)
C11 C10 N6 124.1(2)
C11 C10 C15 119.1(2)
N6 C10 C15 116.8(2)
C12 C11 C10 119.4(3)
C13 C12 C11 121.2(3)
C12 C13 C14 119.4(3)
C15 C14 C13 120.6(3)
C14 C15 C10 120.2(3)
N8 C16 N7 123.5(2)
N8 C16 C17 119.5(2)
N7 C16 C17 116.7(2)
N10 C18 N9 111.0(2)
N10 C18 N8 123.1(2)
N9 C18 N8 125.9(2)
N11 C20 N12 125.8(2)
N11 C20 N9 115.5(2)
N12 C20 N9 118.6(2)
N12 C21 C22 123.9(2)
N12 C21 C26 117.8(2)
C22 C21 C26 118.3(2)
C23 C22 C21 120.1(2)
C22 C23 C24 121.1(3)
C25 C24 C23 119.1(3)
C26 C25 C24 120.7(3)
C25 C26 C21 120.7(2)
C50A C50 Cl1 71.7(7)
C50A C50 Cl2 67.2(7)
Cl1 C50 Cl2 112.3(2)
C50A C50 Cl3 76.6(8)
Cl1 C50 Cl3 111.3(2)
Cl2 C50 Cl3 108.3(2)
C50 C50A Cl2 74.1(8)
C50 C50A Cl1 70.1(7)
Cl2 C50A Cl1 115.1(8)
C50 C50A Cl3 66.9(7)
Cl2 C50A Cl3 107.0(7)
Cl1 C50A Cl3 106.0(7)
C50 Cl1 C50A 38.2(5)
C50A Cl2 C50 38.7(5)
C50 Cl3 C50A 36.5(5)

loop_
_geom_bond_atom_site_label_1
_geom_bond_atom_site_label_2
_geom_bond_distance
N1 C3 1.390(3)
N1 C1 1.406(3)
N1 C7 1.416(3)
N2 C3 1.282(3)
N2 C5 1.392(4)
N3 C7 1.320(3)
N3 C9 1.369(3)
N4 C7 1.320(3)
N4 N5 1.375(3)
N4 C8 1.457(3)
N5 C9 1.329(3)
N6 C9 1.367(3)
N6 C10 1.397(3)
N7 C1 1.288(3)
N7 C16 1.390(3)
N8 C16 1.290(3)
N8 C18 1.389(3)
N9 C18 1.332(3)
N9 C20 1.370(3)
N10 C18 1.328(3)
N10 N11 1.385(3)
N10 C19 1.445(4)
N11 C20 1.316(3)
N12 C20 1.366(3)
N12 C21 1.392(3)
C1 C2 1.428(3)
C2 C5 1.349(4)
C3 C4 1.493(4)
C5 C6 1.489(4)
C10 C11 1.394(4)
C10 C15 1.403(4)
C11 C12 1.390(4)
C12 C13 1.378(4)
C13 C14 1.382(5)
C14 C15 1.377(4)
C16 C17 1.493(4)
C21 C22 1.397(4)
C21 C26 1.402(4)
C22 C23 1.382(4)
C23 C24 1.382(4)
C24 C25 1.379(4)
C25 C26 1.377(4)
C50 C50A 1.141(15)
C50 Cl1 1.733(4)
C50 Cl2 1.754(4)
C50 Cl3 1.765(5)
C50A Cl2 1.681(14)
C50A Cl1 1.750(14)
C50A Cl3 1.866(15)
